data_7000572
loop_
_publ_author_name
'Welch, Gregory C.'
'Prieto, Roberto'
'Dureen, Meghan A.'
'Lough, Alan J.'
'Labeodan, Oijsamola A.'
'H\"oltrichter-R\"ossmann, Thorsten'
'Stephan, Douglas W.'

_publ_section_title
;
 Reactions of phosphines with electron deficient boranes
;
_journal_coden_ASTM DTARAF
_journal_issue 9
_journal_name_full 'Dalton Transactions'
_journal_page_first 1559
_journal_page_last 1570
_journal_paper_doi 10.1039/b814486a
_journal_year 2009
_chemical_formula_sum 'C30 H27 B F15 P'
_chemical_formula_weight 714.30
_space_group_IT_number 14
_symmetry_cell_setting monoclinic
_symmetry_space_group_name_Hall '-P 2ybc'
_symmetry_space_group_name_H-M 'P 1 21/c 1'
_atom_sites_solution_hydrogens geom
_atom_sites_solution_primary direct
_atom_sites_solution_secondary difmap
_audit_creation_method SHELXL-97
_cell_angle_alpha 90.00
_cell_angle_beta 100.781(2)
_cell_angle_gamma 90.00
_cell_formula_units_Z 4
_cell_length_a 9.2247(16)
_cell_length_b 16.029(3)
_cell_length_c 21.638(4)
_cell_measurement_temperature 296(2)
_cell_measurement_theta_max 25.0
_cell_measurement_theta_min 2.0
_cell_volume 3143.0(10)
_computing_cell_refinement 'Bruker XSCANS'
_computing_data_collection 'Bruker XSCANS'
_computing_data_reduction 'Bruker SHELXTL'
_computing_molecular_graphics 'Bruker SHELXTL'
_computing_publication_material 'Bruker SHELXTL'
_computing_structure_refinement 'SHELXL-97 (Sheldrick, 1997)'
_computing_structure_solution 'SHELXS-97 (Sheldrick, 1990)'
_diffrn_ambient_temperature 296(2)
_diffrn_measured_fraction_theta_full 0.999
_diffrn_measured_fraction_theta_max 0.999
_diffrn_radiation_monochromator graphite
_diffrn_radiation_source 'fine-focus sealed tube'
_diffrn_radiation_type MoK\a
_diffrn_radiation_wavelength 0.71073
_diffrn_reflns_av_R_equivalents 0.0287
_diffrn_reflns_av_sigmaI/netI 0.0213
_diffrn_reflns_limit_h_max 10
_diffrn_reflns_limit_h_min -10
_diffrn_reflns_limit_k_max 19
_diffrn_reflns_limit_k_min -19
_diffrn_reflns_limit_l_max 25
_diffrn_reflns_limit_l_min -25
_diffrn_reflns_number 29420
_diffrn_reflns_theta_full 25.00
_diffrn_reflns_theta_max 25.00
_diffrn_reflns_theta_min 1.92
_exptl_absorpt_coefficient_mu 0.197
_exptl_absorpt_correction_type none
_exptl_crystal_colour colorless
_exptl_crystal_density_diffrn 1.510
_exptl_crystal_density_method 'not measured'
_exptl_crystal_description blocks
_exptl_crystal_F_000 1448
_exptl_crystal_size_max 0.60
_exptl_crystal_size_mid 0.30
_exptl_crystal_size_min 0.30
_refine_diff_density_max 0.663
_refine_diff_density_min -0.311
_refine_diff_density_rms 0.047
_refine_ls_extinction_method none
_refine_ls_goodness_of_fit_ref 1.032
_refine_ls_hydrogen_treatment constr
_refine_ls_matrix_type full
_refine_ls_number_parameters 424
_refine_ls_number_reflns 5502
_refine_ls_number_restraints 0
_refine_ls_restrained_S_all 1.032
_refine_ls_R_factor_all 0.0766
_refine_ls_R_factor_gt 0.0557
_refine_ls_shift/su_max 0.000
_refine_ls_shift/su_mean 0.000
_refine_ls_structure_factor_coef Fsqd
_refine_ls_weighting_details 'calc w=1/[\s^2^(Fo^2^)+(0.0838P)^2^+1.4688P] where P=(Fo^2^+2Fc^2^)/3'
_refine_ls_weighting_scheme calc
_refine_ls_wR_factor_gt 0.1483
_refine_ls_wR_factor_ref 0.1678
_reflns_number_gt 3934
_reflns_number_total 5502
_reflns_threshold_expression >2sigma(I)
_cod_data_source_file B814486a.txt
_cod_data_source_block nBu3P-C6F4-BF(C6F5)2
_cod_original_cell_volume 3143.0(9)
_cod_original_sg_symbol_H-M P2(1)/c
_cod_database_code 7000572

loop_
_symmetry_equiv_pos_as_xyz
'x, y, z'
'-x, y+1/2, -z+1/2'
'-x, -y, -z'
'x, -y-1/2, z-1/2'

loop_
_atom_site_label
_atom_site_type_symbol
_atom_site_fract_x
_atom_site_fract_y
_atom_site_fract_z
_atom_site_U_iso_or_equiv
_atom_site_adp_type
_atom_site_occupancy
_atom_site_symmetry_multiplicity
_atom_site_calc_flag
_atom_site_refinement_flags
_atom_site_disorder_assembly
_atom_site_disorder_group
P1 P 0.45710(8) 0.37009(5) 0.16143(4) 0.0634(3) Uani 1 1 d . . .
B1 B 1.0226(3) 0.6036(2) 0.21570(16) 0.0573(8) Uani 1 1 d . . .
F1 F 1.14782(18) 0.56737(11) 0.19753(9) 0.0730(5) Uani 1 1 d . . .
F2 F 1.1842(2) 0.76104(13) 0.24232(10) 0.0928(7) Uani 1 1 d . . .
F3 F 1.1568(3) 0.89855(14) 0.17281(13) 0.1116(8) Uani 1 1 d . . .
F4 F 0.9656(3) 0.90411(15) 0.06182(12) 0.1153(8) Uani 1 1 d . . .
F5 F 0.7896(3) 0.76978(19) 0.02481(11) 0.1297(9) Uani 1 1 d . . .
F6 F 0.8043(3) 0.63547(15) 0.09513(10) 0.1083(8) Uani 1 1 d . . .
F7 F 0.9330(2) 0.74555(11) 0.29638(9) 0.0744(5) Uani 1 1 d . . .
F8 F 1.0050(3) 0.75665(16) 0.42009(11) 0.1100(8) Uani 1 1 d . . .
F9 F 1.1837(3) 0.6415(2) 0.48720(11) 0.1469(12) Uani 1 1 d . . .
F10 F 1.2743(3) 0.5074(2) 0.42711(13) 0.1354(10) Uani 1 1 d . . .
F11 F 1.1842(3) 0.48745(14) 0.30464(12) 0.1052(7) Uani 1 1 d . . .
F12 F 0.72808(19) 0.63599(11) 0.24046(10) 0.0833(6) Uani 1 1 d . . .
F13 F 0.49579(19) 0.53884(12) 0.21988(11) 0.0866(6) Uani 1 1 d . . .
F14 F 0.7694(2) 0.33907(11) 0.12985(11) 0.0849(6) Uani 1 1 d . . .
F15 F 1.0002(2) 0.43276(12) 0.15380(12) 0.0919(7) Uani 1 1 d . . .
C1 C 0.9926(3) 0.69028(19) 0.17406(14) 0.0603(7) Uani 1 1 d . . .
C2 C 1.0801(4) 0.7607(2) 0.18913(16) 0.0678(8) Uani 1 1 d . . .
C3 C 1.0720(4) 0.8318(2) 0.15373(18) 0.0775(9) Uani 1 1 d . . .
C4 C 0.9743(4) 0.8353(2) 0.09803(18) 0.0811(10) Uani 1 1 d . . .
C5 C 0.8870(4) 0.7684(3) 0.07957(16) 0.0825(10) Uani 1 1 d . . .
C6 C 0.8972(4) 0.6987(2) 0.11768(15) 0.0722(8) Uani 1 1 d . . .
C7 C 1.0585(3) 0.61728(18) 0.29273(14) 0.0602(7) Uani 1 1 d . . .
C8 C 1.0162(3) 0.6829(2) 0.32667(15) 0.0636(8) Uani 1 1 d . . .
C9 C 1.0527(4) 0.6912(3) 0.39072(17) 0.0804(10) Uani 1 1 d . . .
C10 C 1.1422(5) 0.6322(3) 0.42493(18) 0.0951(13) Uani 1 1 d . . .
C11 C 1.1863(4) 0.5653(3) 0.3942(2) 0.0935(12) Uani 1 1 d . . .
C12 C 1.1423(4) 0.5579(2) 0.33059(17) 0.0756(9) Uani 1 1 d . . .
C13 C 0.8792(3) 0.53962(17) 0.20060(13) 0.0547(7) Uani 1 1 d . . .
C14 C 0.7439(3) 0.56029(17) 0.21522(14) 0.0581(7) Uani 1 1 d . . .
C15 C 0.6218(3) 0.51077(18) 0.20410(14) 0.0585(7) Uani 1 1 d . . .
C16 C 0.6226(3) 0.43292(17) 0.17601(13) 0.0550(7) Uani 1 1 d . . .
C17 C 0.7569(3) 0.41154(17) 0.16014(14) 0.0588(7) Uani 1 1 d . . .
C18 C 0.8788(3) 0.46224(18) 0.17253(14) 0.0594(7) Uani 1 1 d . . .
C19 C 0.3846(4) 0.3609(2) 0.23214(18) 0.0796(10) Uani 1 1 d . . .
H19A H 0.3592 0.4162 0.2450 0.096 Uiso 1 1 calc R . .
H19B H 0.2944 0.3284 0.2233 0.096 Uiso 1 1 calc R . .
C20 C 0.4876(5) 0.3212(3) 0.28544(19) 0.0998(12) Uani 1 1 d . . .
H20A H 0.5793 0.3524 0.2934 0.120 Uiso 1 1 calc R . .
H20B H 0.5100 0.2650 0.2733 0.120 Uiso 1 1 calc R . .
C21 C 0.4262(6) 0.3170(4) 0.3456(2) 0.1234(17) Uani 1 1 d . . .
H21A H 0.4063 0.3732 0.3584 0.148 Uiso 1 1 calc R . .
H21B H 0.3332 0.2870 0.3374 0.148 Uiso 1 1 calc R . .
C22 C 0.5260(9) 0.2759(6) 0.3975(3) 0.202(4) Uani 1 1 d . . .
H22A H 0.4814 0.2752 0.4342 0.303 Uiso 1 1 calc R . .
H22B H 0.6176 0.3059 0.4065 0.303 Uiso 1 1 calc R . .
H22C H 0.5442 0.2197 0.3857 0.303 Uiso 1 1 calc R . .
C23 C 0.4986(4) 0.2686(2) 0.13368(16) 0.0709(8) Uani 1 1 d . . .
H23A H 0.5299 0.2751 0.0936 0.085 Uiso 1 1 calc R . .
H23B H 0.5810 0.2453 0.1631 0.085 Uiso 1 1 calc R . .
C24 C 0.3713(4) 0.2069(2) 0.12552(16) 0.0726(9) Uani 1 1 d . . .
H24A H 0.3367 0.2015 0.1650 0.087 Uiso 1 1 calc R . .
H24B H 0.2904 0.2281 0.0943 0.087 Uiso 1 1 calc R . .
C25 C 0.4164(5) 0.1224(2) 0.1053(2) 0.0941(12) Uani 1 1 d . . .
H25A H 0.4974 0.1015 0.1366 0.113 Uiso 1 1 calc R . .
H25B H 0.4518 0.1282 0.0660 0.113 Uiso 1 1 calc R . .
C26 C 0.2913(6) 0.0593(3) 0.0964(2) 0.1165(15) Uani 1 1 d . . .
H26A H 0.3262 0.0067 0.0839 0.175 Uiso 1 1 calc R . .
H26B H 0.2119 0.0788 0.0644 0.175 Uiso 1 1 calc R . .
H26C H 0.2566 0.0526 0.1353 0.175 Uiso 1 1 calc R . .
C27 C 0.3190(4) 0.4239(3) 0.1061(2) 0.1009(13) Uani 1 1 d . . .
H27A H 0.2390 0.3850 0.0923 0.121 Uiso 1 1 calc R . .
H27B H 0.2798 0.4682 0.1287 0.121 Uiso 1 1 calc R . .
C28 C 0.3577(6) 0.4592(5) 0.0521(3) 0.159(3) Uani 1 1 d . . .
H28A H 0.3848 0.4146 0.0262 0.191 Uiso 1 1 calc R . .
H28B H 0.4443 0.4939 0.0650 0.191 Uiso 1 1 calc R . .
C29 C 0.2364(8) 0.5125(4) 0.0115(3) 0.152(2) Uani 1 1 d . . .
H29A H 0.2599 0.5162 -0.0303 0.182 Uiso 1 1 calc R . .
H29B H 0.1444 0.4820 0.0074 0.182 Uiso 1 1 calc R . .
C30 C 0.2101(12) 0.5943(5) 0.0307(4) 0.217(4) Uani 1 1 d . . .
H30A H 0.1298 0.6184 0.0016 0.326 Uiso 1 1 calc R . .
H30B H 0.2972 0.6275 0.0319 0.326 Uiso 1 1 calc R . .
H30C H 0.1855 0.5927 0.0719 0.326 Uiso 1 1 calc R . .

loop_
_atom_site_aniso_label
_atom_site_aniso_U_11
_atom_site_aniso_U_22
_atom_site_aniso_U_33
_atom_site_aniso_U_23
_atom_site_aniso_U_13
_atom_site_aniso_U_12
P1 0.0515(4) 0.0624(5) 0.0761(5) -0.0011(4) 0.0115(4) -0.0093(3)
B1 0.0475(17) 0.0570(19) 0.069(2) -0.0069(15) 0.0160(15) -0.0019(14)
F1 0.0519(9) 0.0763(11) 0.0944(13) -0.0099(9) 0.0232(9) -0.0010(8)
F2 0.0749(12) 0.0976(15) 0.0978(15) 0.0169(11) -0.0045(11) -0.0348(11)
F3 0.1119(17) 0.0805(14) 0.142(2) 0.0197(14) 0.0231(15) -0.0300(13)
F4 0.132(2) 0.1007(16) 0.1215(19) 0.0482(15) 0.0451(15) 0.0208(15)
F5 0.145(2) 0.153(2) 0.0800(15) 0.0321(15) -0.0085(15) -0.0021(18)
F6 0.1312(19) 0.1052(16) 0.0749(13) 0.0001(11) -0.0154(13) -0.0321(14)
F7 0.0682(11) 0.0663(11) 0.0911(13) -0.0115(9) 0.0209(9) -0.0016(9)
F8 0.1106(17) 0.135(2) 0.0937(15) -0.0455(14) 0.0427(13) -0.0435(15)
F9 0.142(2) 0.227(3) 0.0651(14) 0.0091(17) 0.0015(14) -0.057(2)
F10 0.1092(18) 0.161(2) 0.124(2) 0.0685(18) -0.0105(16) -0.0018(17)
F11 0.1053(16) 0.0810(14) 0.1275(19) 0.0193(13) 0.0169(14) 0.0255(12)
F12 0.0596(10) 0.0739(12) 0.1203(16) -0.0406(11) 0.0274(10) -0.0072(9)
F13 0.0525(10) 0.0873(13) 0.1265(16) -0.0391(12) 0.0333(10) -0.0061(9)
F14 0.0679(11) 0.0588(10) 0.1343(17) -0.0270(11) 0.0353(11) -0.0043(8)
F15 0.0583(10) 0.0715(12) 0.1554(19) -0.0314(12) 0.0445(12) -0.0038(9)
C1 0.0545(16) 0.0666(18) 0.0623(18) -0.0026(14) 0.0169(14) -0.0018(14)
C2 0.0601(18) 0.070(2) 0.075(2) 0.0071(16) 0.0169(16) -0.0077(15)
C3 0.072(2) 0.072(2) 0.092(3) 0.0106(18) 0.0233(19) -0.0054(17)
C4 0.086(2) 0.075(2) 0.090(3) 0.022(2) 0.038(2) 0.012(2)
C5 0.084(2) 0.105(3) 0.058(2) 0.0102(19) 0.0110(17) 0.010(2)
C6 0.076(2) 0.077(2) 0.0638(19) -0.0038(17) 0.0134(16) -0.0061(17)
C7 0.0482(15) 0.0617(18) 0.0699(18) 0.0043(14) 0.0092(13) -0.0095(13)
C8 0.0522(16) 0.0667(19) 0.073(2) -0.0029(15) 0.0145(14) -0.0137(14)
C9 0.072(2) 0.099(3) 0.075(2) -0.018(2) 0.0246(18) -0.034(2)
C10 0.083(3) 0.136(4) 0.064(2) 0.008(3) 0.006(2) -0.037(3)
C11 0.074(2) 0.116(3) 0.085(3) 0.036(3) -0.001(2) -0.015(2)
C12 0.0634(19) 0.075(2) 0.087(2) 0.0113(18) 0.0108(17) -0.0040(16)
C13 0.0484(15) 0.0566(16) 0.0598(16) -0.0014(13) 0.0119(12) 0.0001(12)
C14 0.0517(16) 0.0569(16) 0.0666(18) -0.0136(14) 0.0128(13) 0.0003(13)
C15 0.0464(15) 0.0659(18) 0.0660(18) -0.0087(14) 0.0172(13) 0.0006(13)
C16 0.0484(15) 0.0531(16) 0.0638(17) -0.0003(13) 0.0110(12) -0.0019(12)
C17 0.0553(16) 0.0468(15) 0.0760(19) -0.0046(14) 0.0165(14) 0.0019(12)
C18 0.0481(16) 0.0547(16) 0.078(2) -0.0010(14) 0.0196(14) 0.0037(13)
C19 0.065(2) 0.080(2) 0.100(3) -0.0109(19) 0.0315(19) -0.0166(17)
C20 0.086(3) 0.121(3) 0.097(3) 0.008(2) 0.028(2) -0.015(2)
C21 0.125(4) 0.155(5) 0.100(3) 0.010(3) 0.045(3) -0.017(3)
C22 0.185(7) 0.306(10) 0.113(5) 0.065(6) 0.024(5) -0.006(7)
C23 0.070(2) 0.069(2) 0.077(2) -0.0075(16) 0.0201(16) -0.0136(16)
C24 0.070(2) 0.072(2) 0.077(2) -0.0033(16) 0.0159(16) -0.0153(16)
C25 0.094(3) 0.067(2) 0.125(3) -0.014(2) 0.029(2) -0.0089(19)
C26 0.127(4) 0.081(3) 0.144(4) -0.019(3) 0.030(3) -0.028(3)
C27 0.065(2) 0.095(3) 0.132(4) 0.016(3) -0.009(2) -0.016(2)
C28 0.101(4) 0.222(7) 0.137(5) 0.073(5) -0.020(3) -0.021(4)
C29 0.169(5) 0.125(4) 0.135(5) 0.020(4) -0.038(4) 0.006(4)
C30 0.334(13) 0.146(6) 0.166(7) -0.004(5) 0.032(7) 0.014(7)

loop_
_atom_type_symbol
_atom_type_description
_atom_type_scat_dispersion_real
_atom_type_scat_dispersion_imag
_atom_type_scat_source
C C 0.0033 0.0016 'International Tables Vol C Tables 4.2.6.8 and 6.1.1.4'
H H 0.0000 0.0000 'International Tables Vol C Tables 4.2.6.8 and 6.1.1.4'
B B 0.0013 0.0007 'International Tables Vol C Tables 4.2.6.8 and 6.1.1.4'
F F 0.0171 0.0103 'International Tables Vol C Tables 4.2.6.8 and 6.1.1.4'
P P 0.1023 0.0942 'International Tables Vol C Tables 4.2.6.8 and 6.1.1.4'

loop_
_geom_angle_atom_site_label_1
_geom_angle_atom_site_label_2
_geom_angle_atom_site_label_3
_geom_angle
_geom_angle_site_symmetry_1
_geom_angle_site_symmetry_3
_geom_angle_publ_flag
C19 P1 C27 106.1(2) . . ?
C19 P1 C23 110.40(16) . . ?
C27 P1 C23 112.4(2) . . ?
C19 P1 C16 109.62(15) . . ?
C27 P1 C16 108.62(16) . . ?
C23 P1 C16 109.65(14) . . ?
F1 B1 C1 104.9(2) . . ?
F1 B1 C7 108.4(2) . . ?
C1 B1 C7 114.9(2) . . ?
F1 B1 C13 110.8(2) . . ?
C1 B1 C13 111.6(2) . . ?
C7 B1 C13 106.4(2) . . ?
C6 C1 C2 112.2(3) . . ?
C6 C1 B1 125.6(3) . . ?
C2 C1 B1 121.6(3) . . ?
F2 C2 C3 115.3(3) . . ?
F2 C2 C1 119.4(3) . . ?
C3 C2 C1 125.2(3) . . ?
F3 C3 C4 119.2(3) . . ?
F3 C3 C2 121.6(3) . . ?
C4 C3 C2 119.2(3) . . ?
F4 C4 C5 120.6(4) . . ?
F4 C4 C3 120.4(4) . . ?
C5 C4 C3 119.0(3) . . ?
F5 C5 C4 120.5(4) . . ?
F5 C5 C6 119.9(4) . . ?
C4 C5 C6 119.6(3) . . ?
F6 C6 C1 120.3(3) . . ?
F6 C6 C5 114.9(3) . . ?
C1 C6 C5 124.8(3) . . ?
C8 C7 C12 112.9(3) . . ?
C8 C7 B1 127.9(3) . . ?
C12 C7 B1 119.2(3) . . ?
F7 C8 C9 115.2(3) . . ?
F7 C8 C7 119.9(3) . . ?
C9 C8 C7 124.9(3) . . ?
F8 C9 C8 121.0(4) . . ?
F8 C9 C10 119.9(4) . . ?
C8 C9 C10 119.1(4) . . ?
F9 C10 C11 121.6(5) . . ?
F9 C10 C9 119.6(5) . . ?
C11 C10 C9 118.8(4) . . ?
F10 C11 C10 119.3(4) . . ?
F10 C11 C12 120.7(5) . . ?
C10 C11 C12 120.0(4) . . ?
F11 C12 C11 116.0(3) . . ?
F11 C12 C7 119.9(3) . . ?
C11 C12 C7 124.2(4) . . ?
C18 C13 C14 112.8(3) . . ?
C18 C13 B1 125.4(2) . . ?
C14 C13 B1 121.8(2) . . ?
F12 C14 C15 116.5(2) . . ?
F12 C14 C13 118.6(2) . . ?
C15 C14 C13 124.8(3) . . ?
F13 C15 C14 119.0(2) . . ?
F13 C15 C16 119.1(2) . . ?
C14 C15 C16 121.9(3) . . ?
C17 C16 C15 114.1(2) . . ?
C17 C16 P1 125.7(2) . . ?
C15 C16 P1 120.2(2) . . ?
F14 C17 C18 117.6(2) . . ?
F14 C17 C16 119.6(2) . . ?
C18 C17 C16 122.8(3) . . ?
F15 C18 C17 115.5(3) . . ?
F15 C18 C13 120.9(2) . . ?
C17 C18 C13 123.5(3) . . ?
C20 C19 P1 114.2(3) . . ?
C20 C19 H19A 108.7 . . ?
P1 C19 H19A 108.7 . . ?
C20 C19 H19B 108.7 . . ?
P1 C19 H19B 108.7 . . ?
H19A C19 H19B 107.6 . . ?
C19 C20 C21 113.3(4) . . ?
C19 C20 H20A 108.9 . . ?
C21 C20 H20A 108.9 . . ?
C19 C20 H20B 108.9 . . ?
C21 C20 H20B 108.9 . . ?
H20A C20 H20B 107.7 . . ?
C22 C21 C20 113.2(5) . . ?
C22 C21 H21A 108.9 . . ?
C20 C21 H21A 108.9 . . ?
C22 C21 H21B 108.9 . . ?
C20 C21 H21B 108.9 . . ?
H21A C21 H21B 107.7 . . ?
C21 C22 H22A 109.5 . . ?
C21 C22 H22B 109.5 . . ?
H22A C22 H22B 109.5 . . ?
C21 C22 H22C 109.5 . . ?
H22A C22 H22C 109.5 . . ?
H22B C22 H22C 109.5 . . ?
C24 C23 P1 114.7(2) . . ?
C24 C23 H23A 108.6 . . ?
P1 C23 H23A 108.6 . . ?
C24 C23 H23B 108.6 . . ?
P1 C23 H23B 108.6 . . ?
H23A C23 H23B 107.6 . . ?
C25 C24 C23 111.7(3) . . ?
C25 C24 H24A 109.3 . . ?
C23 C24 H24A 109.3 . . ?
C25 C24 H24B 109.3 . . ?
C23 C24 H24B 109.3 . . ?
H24A C24 H24B 107.9 . . ?
C24 C25 C26 113.0(3) . . ?
C24 C25 H25A 109.0 . . ?
C26 C25 H25A 109.0 . . ?
C24 C25 H25B 109.0 . . ?
C26 C25 H25B 109.0 . . ?
H25A C25 H25B 107.8 . . ?
C25 C26 H26A 109.5 . . ?
C25 C26 H26B 109.5 . . ?
H26A C26 H26B 109.5 . . ?
C25 C26 H26C 109.5 . . ?
H26A C26 H26C 109.5 . . ?
H26B C26 H26C 109.5 . . ?
C28 C27 P1 119.3(4) . . ?
C28 C27 H27A 107.5 . . ?
P1 C27 H27A 107.5 . . ?
C28 C27 H27B 107.5 . . ?
P1 C27 H27B 107.5 . . ?
H27A C27 H27B 107.0 . . ?
C27 C28 C29 115.3(5) . . ?
C27 C28 H28A 108.4 . . ?
C29 C28 H28A 108.4 . . ?
C27 C28 H28B 108.4 . . ?
C29 C28 H28B 108.4 . . ?
H28A C28 H28B 107.5 . . ?
C30 C29 C28 119.4(6) . . ?
C30 C29 H29A 107.5 . . ?
C28 C29 H29A 107.5 . . ?
C30 C29 H29B 107.5 . . ?
C28 C29 H29B 107.5 . . ?
H29A C29 H29B 107.0 . . ?
C29 C30 H30A 109.5 . . ?
C29 C30 H30B 109.5 . . ?
H30A C30 H30B 109.5 . . ?
C29 C30 H30C 109.5 . . ?
H30A C30 H30C 109.5 . . ?
H30B C30 H30C 109.5 . . ?

loop_
_geom_bond_atom_site_label_1
_geom_bond_atom_site_label_2
_geom_bond_distance
_geom_bond_site_symmetry_2
_geom_bond_publ_flag
P1 C19 1.787(4) . ?
P1 C27 1.797(4) . ?
P1 C23 1.800(3) . ?
P1 C16 1.807(3) . ?
B1 F1 1.413(4) . ?
B1 C1 1.650(5) . ?
B1 C7 1.652(5) . ?
B1 C13 1.658(4) . ?
F2 C2 1.354(4) . ?
F3 C3 1.344(4) . ?
F4 C4 1.346(4) . ?
F5 C5 1.346(4) . ?
F6 C6 1.357(4) . ?
F7 C8 1.357(4) . ?
F8 C9 1.343(4) . ?
F9 C10 1.338(5) . ?
F10 C11 1.346(5) . ?
F11 C12 1.349(4) . ?
F12 C14 1.350(3) . ?
F13 C15 1.349(3) . ?
F14 C17 1.349(3) . ?
F15 C18 1.346(3) . ?
C1 C6 1.371(4) . ?
C1 C2 1.390(4) . ?
C2 C3 1.368(5) . ?
C3 C4 1.365(5) . ?
C4 C5 1.357(5) . ?
C5 C6 1.381(5) . ?
C7 C8 1.379(4) . ?
C7 C12 1.392(4) . ?
C8 C9 1.370(5) . ?
C9 C10 1.376(6) . ?
C10 C11 1.364(6) . ?
C11 C12 1.365(5) . ?
C13 C18 1.381(4) . ?
C13 C14 1.383(4) . ?
C14 C15 1.362(4) . ?
C15 C16 1.389(4) . ?
C16 C17 1.388(4) . ?
C17 C18 1.373(4) . ?
C19 C20 1.493(5) . ?
C19 H19A 0.9700 . ?
C19 H19B 0.9700 . ?
C20 C21 1.516(6) . ?
C20 H20A 0.9700 . ?
C20 H20B 0.9700 . ?
C21 C22 1.468(8) . ?
C21 H21A 0.9700 . ?
C21 H21B 0.9700 . ?
C22 H22A 0.9600 . ?
C22 H22B 0.9600 . ?
C22 H22C 0.9600 . ?
C23 C24 1.520(4) . ?
C23 H23A 0.9700 . ?
C23 H23B 0.9700 . ?
C24 C25 1.507(5) . ?
C24 H24A 0.9700 . ?
C24 H24B 0.9700 . ?
C25 C26 1.520(5) . ?
C25 H25A 0.9700 . ?
C25 H25B 0.9700 . ?
C26 H26A 0.9600 . ?
C26 H26B 0.9600 . ?
C26 H26C 0.9600 . ?
C27 C28 1.403(7) . ?
C27 H27A 0.9700 . ?
C27 H27B 0.9700 . ?
C28 C29 1.545(7) . ?
C28 H28A 0.9700 . ?
C28 H28B 0.9700 . ?
C29 C30 1.410(8) . ?
C29 H29A 0.9700 . ?
C29 H29B 0.9700 . ?
C30 H30A 0.9600 . ?
C30 H30B 0.9600 . ?
C30 H30C 0.9600 . ?

loop_
_geom_torsion_atom_site_label_1
_geom_torsion_atom_site_label_2
_geom_torsion_atom_site_label_3
_geom_torsion_atom_site_label_4
_geom_torsion
_geom_torsion_site_symmetry_1
_geom_torsion_site_symmetry_2
_geom_torsion_site_symmetry_3
_geom_torsion_site_symmetry_4
_geom_torsion_publ_flag
F1 B1 C1 C6 94.8(3) . . . . ?
C7 B1 C1 C6 -146.4(3) . . . . ?
C13 B1 C1 C6 -25.1(4) . . . . ?
F1 B1 C1 C2 -75.6(3) . . . . ?
C7 B1 C1 C2 43.2(4) . . . . ?
C13 B1 C1 C2 164.5(3) . . . . ?
C6 C1 C2 F2 -177.5(3) . . . . ?
B1 C1 C2 F2 -5.9(4) . . . . ?
C6 C1 C2 C3 1.7(5) . . . . ?
B1 C1 C2 C3 173.2(3) . . . . ?
F2 C2 C3 F3 -3.5(5) . . . . ?
C1 C2 C3 F3 177.3(3) . . . . ?
F2 C2 C3 C4 177.3(3) . . . . ?
C1 C2 C3 C4 -1.9(5) . . . . ?
F3 C3 C4 F4 1.7(5) . . . . ?
C2 C3 C4 F4 -179.0(3) . . . . ?
F3 C3 C4 C5 -178.7(3) . . . . ?
C2 C3 C4 C5 0.5(5) . . . . ?
F4 C4 C5 F5 -0.3(5) . . . . ?
C3 C4 C5 F5 -179.8(3) . . . . ?
F4 C4 C5 C6 -179.6(3) . . . . ?
C3 C4 C5 C6 0.8(5) . . . . ?
C2 C1 C6 F6 179.3(3) . . . . ?
B1 C1 C6 F6 8.1(5) . . . . ?
C2 C1 C6 C5 -0.2(5) . . . . ?
B1 C1 C6 C5 -171.3(3) . . . . ?
F5 C5 C6 F6 0.2(5) . . . . ?
C4 C5 C6 F6 179.5(3) . . . . ?
F5 C5 C6 C1 179.6(3) . . . . ?
C4 C5 C6 C1 -1.0(6) . . . . ?
F1 B1 C7 C8 142.6(3) . . . . ?
C1 B1 C7 C8 25.7(4) . . . . ?
C13 B1 C7 C8 -98.2(3) . . . . ?
F1 B1 C7 C12 -36.7(4) . . . . ?
C1 B1 C7 C12 -153.6(3) . . . . ?
C13 B1 C7 C12 82.4(3) . . . . ?
C12 C7 C8 F7 -179.6(2) . . . . ?
B1 C7 C8 F7 1.1(4) . . . . ?
C12 C7 C8 C9 0.9(4) . . . . ?
B1 C7 C8 C9 -178.5(3) . . . . ?
F7 C8 C9 F8 1.3(4) . . . . ?
C7 C8 C9 F8 -179.1(3) . . . . ?
F7 C8 C9 C10 -177.2(3) . . . . ?
C7 C8 C9 C10 2.4(5) . . . . ?
F8 C9 C10 F9 -1.4(5) . . . . ?
C8 C9 C10 F9 177.2(3) . . . . ?
F8 C9 C10 C11 178.4(3) . . . . ?
C8 C9 C10 C11 -3.0(5) . . . . ?
F9 C10 C11 F10 -0.4(6) . . . . ?
C9 C10 C11 F10 179.8(3) . . . . ?
F9 C10 C11 C12 -179.8(3) . . . . ?
C9 C10 C11 C12 0.4(6) . . . . ?
F10 C11 C12 F11 4.2(5) . . . . ?
C10 C11 C12 F11 -176.4(3) . . . . ?
F10 C11 C12 C7 -176.2(3) . . . . ?
C10 C11 C12 C7 3.2(6) . . . . ?
C8 C7 C12 F11 175.9(3) . . . . ?
B1 C7 C12 F11 -4.6(4) . . . . ?
C8 C7 C12 C11 -3.7(5) . . . . ?
B1 C7 C12 C11 175.8(3) . . . . ?
F1 B1 C13 C18 -1.7(4) . . . . ?
C1 B1 C13 C18 114.7(3) . . . . ?
C7 B1 C13 C18 -119.3(3) . . . . ?
F1 B1 C13 C14 178.8(3) . . . . ?
C1 B1 C13 C14 -64.8(4) . . . . ?
C7 B1 C13 C14 61.2(4) . . . . ?
C18 C13 C14 F12 -177.2(3) . . . . ?
B1 C13 C14 F12 2.3(4) . . . . ?
C18 C13 C14 C15 0.4(4) . . . . ?
B1 C13 C14 C15 180.0(3) . . . . ?
F12 C14 C15 F13 -1.4(4) . . . . ?
C13 C14 C15 F13 -179.1(3) . . . . ?
F12 C14 C15 C16 177.4(3) . . . . ?
C13 C14 C15 C16 -0.2(5) . . . . ?
F13 C15 C16 C17 178.2(3) . . . . ?
C14 C15 C16 C17 -0.7(4) . . . . ?
F13 C15 C16 P1 -0.4(4) . . . . ?
C14 C15 C16 P1 -179.3(2) . . . . ?
C19 P1 C16 C17 129.8(3) . . . . ?
C27 P1 C16 C17 -114.7(3) . . . . ?
C23 P1 C16 C17 8.5(3) . . . . ?
C19 P1 C16 C15 -51.8(3) . . . . ?
C27 P1 C16 C15 63.8(3) . . . . ?
C23 P1 C16 C15 -173.1(2) . . . . ?
C15 C16 C17 F14 -176.9(3) . . . . ?
P1 C16 C17 F14 1.6(4) . . . . ?
C15 C16 C17 C18 1.4(4) . . . . ?
P1 C16 C17 C18 180.0(2) . . . . ?
F14 C17 C18 F15 -1.2(4) . . . . ?
C16 C17 C18 F15 -179.6(3) . . . . ?
F14 C17 C18 C13 177.0(3) . . . . ?
C16 C17 C18 C13 -1.4(5) . . . . ?
C14 C13 C18 F15 178.5(3) . . . . ?
B1 C13 C18 F15 -1.0(5) . . . . ?
C14 C13 C18 C17 0.4(4) . . . . ?
B1 C13 C18 C17 -179.2(3) . . . . ?
C27 P1 C19 C20 -177.1(3) . . . . ?
C23 P1 C19 C20 60.9(3) . . . . ?
C16 P1 C19 C20 -60.0(3) . . . . ?
P1 C19 C20 C21 177.8(3) . . . . ?
C19 C20 C21 C22 178.5(5) . . . . ?
C19 P1 C23 C24 53.6(3) . . . . ?
C27 P1 C23 C24 -64.6(3) . . . . ?
C16 P1 C23 C24 174.5(2) . . . . ?
P1 C23 C24 C25 -177.2(3) . . . . ?
C23 C24 C25 C26 -179.7(4) . . . . ?
C19 P1 C27 C28 163.8(5) . . . . ?
C23 P1 C27 C28 -75.5(5) . . . . ?
C16 P1 C27 C28 46.0(5) . . . . ?
P1 C27 C28 C29 -173.4(4) . . . . ?
C27 C28 C29 C30 77.8(9) . . . . ?
